data_1542659
loop_
_publ_author_name
'Yamamura, Masaki'
'Hasegawa, Toru'
'Nabeshima, Tatsuya'

_publ_section_title
;
 Synthesis of Phosphorus-Centered and Chalcogen-Bridged Concave Molecules:
 Modulation of Bowl Geometries and Packing Structures by Changing Bridging
 Atoms.
;
_journal_issue 4
_journal_name_full 'Organic letters'
_journal_page_first 816
_journal_page_last 819
_journal_paper_doi 10.1021/acs.orglett.6b00105
_journal_volume 18
_journal_year 2016
_chemical_formula_sum 'C18 H9 O2 P S'
_chemical_formula_weight 320.28
_chemical_name_systematic
;
 ?
;
_space_group_crystal_system orthorhombic
_space_group_IT_number 56
_space_group_name_Hall '-P 2ab 2ac'
_space_group_name_H-M_alt 'P c c n'
_symmetry_space_group_name_Hall '-P 2ab 2ac'
_symmetry_space_group_name_H-M 'P c c n'
_atom_sites_solution_hydrogens geom
_audit_creation_method SHELXL-2014
_cell_angle_alpha 90
_cell_angle_beta 90
_cell_angle_gamma 90
_cell_formula_units_Z 8
_cell_length_a 16.762(2)
_cell_length_b 22.071(3)
_cell_length_c 7.4782(10)
_cell_measurement_reflns_used 3951
_cell_measurement_temperature 120(2)
_cell_measurement_theta_max 29.10
_cell_measurement_theta_min 2.94
_cell_volume 2766.6(6)
_computing_cell_refinement 'Bruker SAINT'
_computing_data_collection 'Bruker APEX2'
_computing_data_reduction 'Bruker SAINT'
_computing_molecular_graphics 'Bruker SHELXTL'
_computing_publication_material 'Bruker SHELXTL'
_computing_structure_refinement 'SHELXL-97 (Sheldrick, 2008)'
_computing_structure_solution 'SHELXS-97 (Sheldrick, 2008)'
_diffrn_ambient_temperature 120(2)
_diffrn_measured_fraction_theta_full 1.000
_diffrn_measured_fraction_theta_max 0.936
_diffrn_measurement_device_type 'Bruker APEX-II CCD'
_diffrn_measurement_method '\f and \w scans'
_diffrn_radiation_monochromator graphite
_diffrn_radiation_source 'fine-focus sealed tube'
_diffrn_radiation_type MoK\a
_diffrn_radiation_wavelength 0.71073
_diffrn_reflns_av_R_equivalents 0.0170
_diffrn_reflns_av_unetI/netI 0.0139
_diffrn_reflns_laue_measured_fraction_full 1.000
_diffrn_reflns_laue_measured_fraction_max 0.936
_diffrn_reflns_limit_h_max 18
_diffrn_reflns_limit_h_min -21
_diffrn_reflns_limit_k_max 30
_diffrn_reflns_limit_k_min -19
_diffrn_reflns_limit_l_max 9
_diffrn_reflns_limit_l_min -9
_diffrn_reflns_number 15425
_diffrn_reflns_point_group_measured_fraction_full 1.000
_diffrn_reflns_point_group_measured_fraction_max 0.936
_diffrn_reflns_theta_full 25.242
_diffrn_reflns_theta_max 29.005
_diffrn_reflns_theta_min 1.525
_exptl_absorpt_coefficient_mu 0.353
_exptl_absorpt_correction_T_max 0.931
_exptl_absorpt_correction_T_min 0.867
_exptl_absorpt_correction_type empirical
_exptl_crystal_colour colorless
_exptl_crystal_density_diffrn 1.538
_exptl_crystal_description "'block"
_exptl_crystal_F_000 1312
_exptl_crystal_size_max 0.200
_exptl_crystal_size_mid 0.100
_exptl_crystal_size_min 0.030
_refine_diff_density_max 0.606
_refine_diff_density_min -0.295
_refine_diff_density_rms 0.055
_refine_ls_extinction_method none
_refine_ls_goodness_of_fit_ref 1.010
_refine_ls_hydrogen_treatment constr
_refine_ls_matrix_type full
_refine_ls_number_parameters 199
_refine_ls_number_reflns 3441
_refine_ls_number_restraints 0
_refine_ls_restrained_S_all 1.010
_refine_ls_R_factor_all 0.0342
_refine_ls_R_factor_gt 0.0313
_refine_ls_shift/su_max 0.001
_refine_ls_shift/su_mean 0.000
_refine_ls_structure_factor_coef Fsqd
_refine_ls_weighting_details 'w=1/[\s^2^(Fo^2^)+(0.0100P)^2^+3.8000P] where P=(Fo^2^+2Fc^2^)/3'
_refine_ls_weighting_scheme calc
_refine_ls_wR_factor_gt 0.0681
_refine_ls_wR_factor_ref 0.0695
_reflns_Friedel_coverage 0.000
_reflns_number_gt 3159
_reflns_number_total 3441
_reflns_threshold_expression 'I > 2\s(I)'
_cod_data_source_file ol6b00105_si_006.cif
_cod_data_source_block PO2Stry2_0ma_a
_cod_database_code 1542659
_shelx_space_group_comment
;
The symmetry employed for this shelxl refinement is uniquely defined
by the following loop, which should always be used as a source of
symmetry information in preference to the above space-group names.
They are only intended as comments.
;
_shelx_estimated_absorpt_t_min 0.933
_shelx_estimated_absorpt_t_max 0.989
_shelxl_version_number 2014-3

loop_
_space_group_symop_operation_xyz
'x, y, z'
'-x+1/2, -y+1/2, z'
'-x, y+1/2, -z+1/2'
'x+1/2, -y, -z+1/2'
'-x, -y, -z'
'x-1/2, y-1/2, -z'
'x, -y-1/2, z-1/2'
'-x-1/2, y, z-1/2'

loop_
_atom_site_label
_atom_site_type_symbol
_atom_site_fract_x
_atom_site_fract_y
_atom_site_fract_z
_atom_site_U_iso_or_equiv
_atom_site_adp_type
_atom_site_occupancy
_atom_site_site_symmetry_order
_atom_site_calc_flag
_atom_site_refinement_flags_posn
_atom_site_refinement_flags_adp
P1 P 0.49524(2) 0.37706(2) 0.59965(5) 0.01591(8) Uani 1 1 d . .
S1 S 0.63321(2) 0.27560(2) 0.58838(5) 0.02252(9) Uani 1 1 d . .
O1 O 0.52303(6) 0.47598(4) 0.32136(15) 0.0206(2) Uani 1 1 d . .
O2 O 0.33239(6) 0.32496(5) 0.51043(16) 0.0216(2) Uani 1 1 d . .
C1 C 0.57976(8) 0.38436(6) 0.45152(19) 0.0165(3) Uani 1 1 d . .
C2 C 0.35090(9) 0.37783(6) 0.4156(2) 0.0189(3) Uani 1 1 d . .
C3 C 0.47205(9) 0.29856(6) 0.55693(19) 0.0163(3) Uani 1 1 d . .
C4 C 0.58522(9) 0.43439(6) 0.3387(2) 0.0183(3) Uani 1 1 d . .
C5 C 0.37204(9) 0.22106(7) 0.5122(2) 0.0211(3) Uani 1 1 d . .
H1 H 0.3179 0.2096 0.4951 0.025 Uiso 1 1 calc R U
C6 C 0.39341(9) 0.28166(7) 0.52485(19) 0.0179(3) Uani 1 1 d . .
C7 C 0.64074(9) 0.34130(7) 0.4517(2) 0.0185(3) Uani 1 1 d . .
C8 C 0.53156(8) 0.25434(7) 0.55997(19) 0.0176(3) Uani 1 1 d . .
C9 C 0.42511(8) 0.40533(6) 0.43666(19) 0.0169(3) Uani 1 1 d . .
C10 C 0.44562(9) 0.45282(6) 0.3235(2) 0.0184(3) Uani 1 1 d . .
C11 C 0.43153(10) 0.17750(7) 0.5250(2) 0.0222(3) Uani 1 1 d . .
H2 H 0.4173 0.1359 0.5205 0.027 Uiso 1 1 calc R U
C12 C 0.51145(9) 0.19331(7) 0.5442(2) 0.0209(3) Uani 1 1 d . .
H3 H 0.5517 0.1630 0.5464 0.025 Uiso 1 1 calc R U
C13 C 0.70992(9) 0.35109(7) 0.3511(2) 0.0238(3) Uani 1 1 d . .
H4 H 0.7515 0.3219 0.3504 0.029 Uiso 1 1 calc R U
C14 C 0.29432(9) 0.40153(7) 0.2994(2) 0.0229(3) Uani 1 1 d . .
H5 H 0.2433 0.3832 0.2879 0.028 Uiso 1 1 calc R U
C15 C 0.65452(10) 0.44552(7) 0.2421(2) 0.0230(3) Uani 1 1 d . .
H6 H 0.6592 0.4808 0.1701 0.028 Uiso 1 1 calc R U
C16 C 0.39022(10) 0.47814(7) 0.2075(2) 0.0227(3) Uani 1 1 d . .
H7 H 0.4038 0.5119 0.1350 0.027 Uiso 1 1 calc R U
C17 C 0.31418(10) 0.45273(7) 0.2001(2) 0.0243(3) Uani 1 1 d . .
H8 H 0.2750 0.4708 0.1254 0.029 Uiso 1 1 calc R U
C18 C 0.71694(10) 0.40414(7) 0.2523(2) 0.0255(3) Uani 1 1 d . .
H9 H 0.7653 0.4123 0.1906 0.031 Uiso 1 1 calc R U

loop_
_atom_site_aniso_label
_atom_site_aniso_U_11
_atom_site_aniso_U_22
_atom_site_aniso_U_33
_atom_site_aniso_U_23
_atom_site_aniso_U_13
_atom_site_aniso_U_12
P1 0.01760(17) 0.01557(17) 0.01456(17) -0.00083(13) 0.00002(14) -0.00232(13)
S1 0.01936(17) 0.02292(18) 0.02529(19) 0.00308(15) -0.00572(15) -0.00005(14)
O1 0.0233(5) 0.0147(5) 0.0237(5) 0.0005(4) -0.0008(4) -0.0036(4)
O2 0.0146(5) 0.0208(5) 0.0295(6) 0.0004(5) 0.0034(4) -0.0010(4)
C1 0.0157(6) 0.0184(6) 0.0152(6) -0.0029(5) -0.0008(5) -0.0048(5)
C2 0.0181(7) 0.0178(6) 0.0209(7) -0.0035(6) 0.0032(6) 0.0009(5)
C3 0.0196(7) 0.0160(6) 0.0133(6) 0.0002(5) 0.0010(5) -0.0029(5)
C4 0.0210(7) 0.0172(6) 0.0166(7) -0.0038(5) -0.0017(6) -0.0045(5)
C5 0.0218(7) 0.0225(7) 0.0191(7) 0.0002(6) 0.0030(6) -0.0080(6)
C6 0.0184(7) 0.0193(7) 0.0160(7) 0.0002(5) 0.0029(5) -0.0010(5)
C7 0.0182(7) 0.0198(7) 0.0177(7) -0.0022(5) -0.0033(5) -0.0030(5)
C8 0.0191(6) 0.0199(7) 0.0137(6) 0.0016(5) -0.0016(5) -0.0017(5)
C9 0.0177(6) 0.0159(6) 0.0171(7) -0.0033(5) -0.0002(5) 0.0017(5)
C10 0.0218(7) 0.0141(6) 0.0195(7) -0.0041(5) -0.0005(6) -0.0004(5)
C11 0.0322(8) 0.0165(7) 0.0178(7) 0.0014(6) 0.0026(6) -0.0069(6)
C12 0.0281(8) 0.0184(7) 0.0161(7) 0.0023(5) -0.0003(6) 0.0016(6)
C13 0.0187(7) 0.0278(8) 0.0250(8) -0.0078(6) 0.0012(6) -0.0019(6)
C14 0.0169(7) 0.0251(7) 0.0268(8) -0.0073(6) -0.0010(6) 0.0037(6)
C15 0.0278(8) 0.0234(7) 0.0179(7) -0.0019(6) 0.0018(6) -0.0099(6)
C16 0.0306(8) 0.0156(7) 0.0221(7) -0.0016(6) -0.0026(6) 0.0037(6)
C17 0.0250(8) 0.0228(7) 0.0250(8) -0.0050(6) -0.0052(6) 0.0097(6)
C18 0.0224(7) 0.0314(8) 0.0228(8) -0.0075(7) 0.0065(6) -0.0095(6)

loop_
_atom_type_symbol
_atom_type_description
_atom_type_scat_dispersion_real
_atom_type_scat_dispersion_imag
_atom_type_scat_source
C C 0.0033 0.0016 'International Tables Vol C Tables 4.2.6.8 and 6.1.1.4'
H H 0.0000 0.0000 'International Tables Vol C Tables 4.2.6.8 and 6.1.1.4'
O O 0.0106 0.0060 'International Tables Vol C Tables 4.2.6.8 and 6.1.1.4'
P P 0.1023 0.0942 'International Tables Vol C Tables 4.2.6.8 and 6.1.1.4'
S S 0.1246 0.1234 'International Tables Vol C Tables 4.2.6.8 and 6.1.1.4'

loop_
_geom_angle_atom_site_label_1
_geom_angle_atom_site_label_2
_geom_angle_atom_site_label_3
_geom_angle
C3 P1 C9 94.13(7)
C3 P1 C1 98.40(7)
C9 P1 C1 93.78(7)
C7 S1 C8 102.37(7)
C10 O1 C4 116.94(11)
C2 O2 C6 116.41(11)
C4 C1 C7 119.51(13)
C4 C1 P1 119.60(11)
C7 C1 P1 120.87(11)
C14 C2 C9 121.11(14)
C14 C2 O2 118.66(13)
C9 C2 O2 120.23(13)
C6 C3 C8 119.52(13)
C6 C3 P1 119.49(11)
C8 C3 P1 120.97(11)
C15 C4 C1 120.66(14)
C15 C4 O1 117.37(13)
C1 C4 O1 121.94(13)
C6 C5 C11 118.51(14)
C6 C5 H1 120.7
C11 C5 H1 120.7
C5 C6 C3 120.98(14)
C5 C6 O2 117.56(13)
C3 C6 O2 121.42(13)
C1 C7 C13 120.08(14)
C1 C7 S1 120.26(11)
C13 C7 S1 119.58(12)
C12 C8 C3 120.11(14)
C12 C8 S1 119.76(12)
C3 C8 S1 120.12(11)
C10 C9 C2 118.71(14)
C10 C9 P1 120.71(11)
C2 C9 P1 120.49(11)
C16 C10 C9 121.22(14)
C16 C10 O1 117.89(13)
C9 C10 O1 120.89(13)
C5 C11 C12 121.65(14)
C5 C11 H2 119.2
C12 C11 H2 119.2
C11 C12 C8 118.94(14)
C11 C12 H3 120.5
C8 C12 H3 120.5
C18 C13 C7 119.09(15)
C18 C13 H4 120.5
C7 C13 H4 120.5
C2 C14 C17 118.43(14)
C2 C14 H5 120.8
C17 C14 H5 120.8
C4 C15 C18 118.94(15)
C4 C15 H6 120.5
C18 C15 H6 120.5
C10 C16 C17 118.36(15)
C10 C16 H7 120.8
C17 C16 H7 120.8
C14 C17 C16 121.58(14)
C14 C17 H8 119.2
C16 C17 H8 119.2
C13 C18 C15 121.27(14)
C13 C18 H9 119.4
C15 C18 H9 119.4

loop_
_geom_bond_atom_site_label_1
_geom_bond_atom_site_label_2
_geom_bond_distance
P1 C3 1.8042(14)
P1 C9 1.8048(15)
P1 C1 1.8056(15)
S1 C7 1.7785(16)
S1 C8 1.7800(15)
O1 C10 1.3947(18)
O1 C4 1.3949(18)
O2 C2 1.4003(18)
O2 C6 1.4039(18)
C1 C4 1.392(2)
C1 C7 1.396(2)
C2 C14 1.388(2)
C2 C9 1.393(2)
C3 C6 1.391(2)
C3 C8 1.396(2)
C4 C15 1.390(2)
C5 C6 1.3880(19)
C5 C11 1.388(2)
C5 H1 0.9500
C7 C13 1.399(2)
C8 C12 1.394(2)
C9 C10 1.390(2)
C10 C16 1.388(2)
C11 C12 1.392(2)
C11 H2 0.9500
C12 H3 0.9500
C13 C18 1.389(2)
C13 H4 0.9500
C14 C17 1.393(2)
C14 H5 0.9500
C15 C18 1.391(2)
C15 H6 0.9500
C16 C17 1.394(2)
C16 H7 0.9500
C17 H8 0.9500
C18 H9 0.9500
